data_7242229
loop_
_publ_author_name
'Huseynzada, Alakbar E.'
'Jelch, Christian'
'Akhundzada, Haji Vahid N.'
'Soudani, Sarra'
'Ben Nasr, Cherif'
'Israyilova, Aygun'
'Doria, Filippo'
'Hasanova, Ulviyya A.'
'Khankishiyeva, Rana F.'
'Freccero, Mauro'

_publ_section_title
;
 Synthesis, crystal structure and antibacterial studies of
 dihydropyrimidines and their regioselectively oxidized products
;
_journal_issue 11
_journal_name_full 'RSC Advances'
_journal_page_first 6312
_journal_page_last 6329
_journal_paper_doi 10.1039/D0RA10255E
_journal_volume 11
_journal_year 2021
_chemical_formula_moiety 'C21 H16 N2 O3'
_chemical_formula_sum 'C21 H16 N2 O3'
_chemical_formula_weight 344.36
_space_group_crystal_system monoclinic
_space_group_IT_number 14
_space_group_name_Hall '-P 2yn'
_space_group_name_H-M_alt 'P 1 21/n 1'
_atom_sites_solution_hydrogens mixed
_atom_sites_solution_primary direct
_atom_sites_solution_secondary difmap
_audit_creation_method SHELXL-2018/1
_audit_update_record
;
2020-04-22 deposited with the CCDC.	2021-01-27 downloaded from the CCDC.
;
_cell_angle_alpha 90
_cell_angle_beta 91.984(18)
_cell_angle_gamma 90
_cell_formula_units_Z 4
_cell_length_a 9.918(2)
_cell_length_b 13.013(3)
_cell_length_c 12.9630(18)
_cell_measurement_reflns_used 25
_cell_measurement_temperature 298(2)
_cell_measurement_theta_max 11
_cell_measurement_theta_min 6
_cell_volume 1672.0(6)
_computing_cell_refinement 'CAD4 Express (Enraf Nonius, 1994)'
_computing_data_collection 'CAD4 Express (Enraf Nonius, 1994)'
_computing_data_reduction 'PROFIT (Streltsov & Zavodnik, 1989)'
_computing_molecular_graphics 'MERCURY (Macrae et al.2008)'
_computing_publication_material 'WinGX publication routines (Farrugia, 1999)'
_computing_structure_refinement 'SHELXL-2018/1 (Sheldrick, 2018)'
_computing_structure_solution 'SIR-97 (Altomare et al., 1999)'
_diffrn_ambient_temperature 298(2)
_diffrn_measured_fraction_theta_full 1.000
_diffrn_measured_fraction_theta_max 1.000
_diffrn_measurement_device_type 'Enraf-Nonius CAD4'
_diffrn_measurement_method 'profiled omega scans'
_diffrn_radiation_monochromator graphite
_diffrn_radiation_source 'fine-focus sealed tube'
_diffrn_radiation_type MoK\a
_diffrn_radiation_wavelength 0.7107
_diffrn_reflns_av_R_equivalents 0.0563
_diffrn_reflns_av_unetI/netI 0.0928
_diffrn_reflns_Laue_measured_fraction_full 1.000
_diffrn_reflns_Laue_measured_fraction_max 1.000
_diffrn_reflns_limit_h_max 11
_diffrn_reflns_limit_h_min -11
_diffrn_reflns_limit_k_max 15
_diffrn_reflns_limit_k_min 0
_diffrn_reflns_limit_l_max 15
_diffrn_reflns_limit_l_min 0
_diffrn_reflns_number 3094
_diffrn_reflns_point_group_measured_fraction_full 1.000
_diffrn_reflns_point_group_measured_fraction_max 1.000
_diffrn_reflns_theta_full 24.996
_diffrn_reflns_theta_max 24.996
_diffrn_reflns_theta_min 2.218
_diffrn_standards_decay_% 0
_diffrn_standards_interval_time 300
_diffrn_standards_number 2
_exptl_absorpt_coefficient_mu 0.093
_exptl_absorpt_correction_T_max 0.994
_exptl_absorpt_correction_T_min 0.938
_exptl_absorpt_correction_type psi-scan
_exptl_absorpt_process_details
;
North A.C.T., Phillips D.C. & Mathews F.S. (1968) Acta. Cryst. A24, 351
;
_exptl_crystal_colour 'PALE YELLOW'
_exptl_crystal_density_diffrn 1.368
_exptl_crystal_description LAMINAR
_exptl_crystal_F_000 720
_exptl_crystal_size_max 0.300
_exptl_crystal_size_mid 0.220
_exptl_crystal_size_min 0.060
_refine_diff_density_max 0.254
_refine_diff_density_min -0.262
_refine_diff_density_rms 0.063
_refine_ls_extinction_coef 0.0012(6)
_refine_ls_extinction_expression Fc^*^=kFc[1+0.001xFc^2^\l^3^/sin(2\q)]^-1/4^
_refine_ls_extinction_method 'SHELXL-2018/1 (Sheldrick 2018)'
_refine_ls_goodness_of_fit_ref 1.131
_refine_ls_hydrogen_treatment mixed
_refine_ls_matrix_type full
_refine_ls_number_parameters 241
_refine_ls_number_reflns 2950
_refine_ls_number_restraints 1
_refine_ls_restrained_S_all 1.131
_refine_ls_R_factor_all 0.1932
_refine_ls_R_factor_gt 0.1089
_refine_ls_shift/su_max 0.000
_refine_ls_shift/su_mean 0.000
_refine_ls_structure_factor_coef Fsqd
_refine_ls_weighting_details 'w=1/[\s^2^(Fo^2^)+(0.0137P)^2^+5.9951P] where P=(Fo^2^+2Fc^2^)/3'
_refine_ls_weighting_scheme calc
_refine_ls_wR_factor_gt 0.1743
_refine_ls_wR_factor_ref 0.2282
_reflns_Friedel_coverage 0.000
_reflns_number_gt 1641
_reflns_number_total 2950
_reflns_threshold_expression 'I > 2\s(I)'
_cod_data_source_file d0ra10255e3.cif
_cod_data_source_block DOR27
_cod_depositor_comments
;
The following automatic conversions were performed:

data item '_atom_sites_solution_primary' value 'DIRECT' was changed
to 'direct' in accordance with the
/home/data/users/saulius/crontab/automatic-downloads/current/RSC/lib/dictionaries/cif_core.dic
dictionary named 'cif_core.dic' version 2.4.2 last updated on
2011-04-26.

data item '_atom_sites_solution_secondary' value 'DIFMAP' was changed
to 'difmap' in accordance with the
/home/data/users/saulius/crontab/automatic-downloads/current/RSC/lib/dictionaries/cif_core.dic
dictionary named 'cif_core.dic' version 2.4.2 last updated on
2011-04-26.

data item '_exptl_absorpt_correction_type' value 'PSI-SCAN' was
changed to 'psi-scan' in accordance with the
/home/data/users/saulius/crontab/automatic-downloads/current/RSC/lib/dictionaries/cif_core.dic
dictionary named 'cif_core.dic' version 2.4.2 last updated on
2011-04-26.

Automatic conversion script
Id: cif_fix_values 7556 2019-12-06 15:28:31Z antanas 
;
_cod_original_sg_symbol_H-M 'P 21/n'
_cod_database_code 7242229
_shelx_shelxl_version_number 2018/1
_shelx_space_group_comment
;
The symmetry employed for this shelxl refinement is uniquely defined
by the following loop, which should always be used as a source of
symmetry information in preference to the above space-group names.
They are only intended as comments.
;

loop_
_space_group_symop_operation_xyz
'x, y, z'
'-x+1/2, y+1/2, -z+1/2'
'-x, -y, -z'
'x-1/2, -y-1/2, z-1/2'

loop_
_atom_site_label
_atom_site_type_symbol
_atom_site_fract_x
_atom_site_fract_y
_atom_site_fract_z
_atom_site_U_iso_or_equiv
_atom_site_adp_type
_atom_site_occupancy
_atom_site_site_symmetry_order
_atom_site_calc_flag
_atom_site_refinement_flags_posn
_atom_site_refinement_flags_adp
_atom_site_refinement_flags_occupancy
_atom_site_disorder_assembly
_atom_site_disorder_group
C1 C 0.6372(7) 0.5405(6) 0.8940(5) 0.0513(17) Uani 1 1 d . . . . .
C2 C 0.4530(7) 0.6220(5) 0.7985(5) 0.0466(16) Uani 1 1 d . . . . .
C3 C 0.5394(7) 0.6436(5) 0.7204(5) 0.0483(17) Uani 1 1 d . . . . .
C4 C 0.6769(7) 0.6153(5) 0.7357(5) 0.0495(17) Uani 1 1 d . . . . .
C5 C 0.7734(6) 0.6371(5) 0.6536(5) 0.0476(17) Uani 1 1 d . . . . .
C6 C 0.7600(7) 0.5870(6) 0.5620(5) 0.0530(18) Uani 1 1 d . . . . .
H6 H 0.685071 0.545301 0.549159 0.064 Uiso 1 1 calc R U . . .
C7 C 0.8590(7) 0.5970(5) 0.4849(5) 0.0511(17) Uani 1 1 d . . . . .
C8 C 0.8478(7) 0.5395(6) 0.3937(5) 0.0572(19) Uani 1 1 d . . . . .
H8 H 0.772984 0.497434 0.381857 0.069 Uiso 1 1 calc R U . . .
C9 C 0.9453(8) 0.5442(6) 0.3218(6) 0.066(2) Uani 1 1 d . . . . .
H9 H 0.937028 0.505134 0.261870 0.079 Uiso 1 1 calc R U . . .
C10 C 1.0565(8) 0.6074(6) 0.3383(6) 0.065(2) Uani 1 1 d . . . . .
H10 H 1.122163 0.611015 0.288910 0.078 Uiso 1 1 calc R U . . .
C11 C 1.0706(7) 0.6650(6) 0.4276(5) 0.061(2) Uani 1 1 d . . . . .
H11 H 1.146785 0.705681 0.438786 0.074 Uiso 1 1 calc R U . . .
C12 C 0.9699(7) 0.6624(6) 0.5019(5) 0.0506(17) Uani 1 1 d . . . . .
C13 C 0.9814(6) 0.7211(5) 0.5966(5) 0.0469(16) Uani 1 1 d . . . . .
C14 C 1.0858(7) 0.7927(5) 0.6159(6) 0.0559(18) Uani 1 1 d . . . . .
H14 H 1.150530 0.802419 0.566562 0.067 Uiso 1 1 calc R U . . .
C15 C 1.0942(8) 0.8484(6) 0.7053(6) 0.067(2) Uani 1 1 d . . . . .
H15 H 1.164783 0.894579 0.716328 0.080 Uiso 1 1 calc R U . . .
C16 C 0.9975(8) 0.8363(6) 0.7804(6) 0.066(2) Uani 1 1 d . . . . .
H16 H 1.002369 0.874843 0.840878 0.080 Uiso 1 1 calc R U . . .
C17 C 0.8953(8) 0.7668(6) 0.7634(6) 0.060(2) Uani 1 1 d . . . . .
H17 H 0.831295 0.758320 0.813404 0.073 Uiso 1 1 calc R U . . .
C18 C 0.8844(7) 0.7082(5) 0.6731(5) 0.0511(17) Uani 1 1 d . . . . .
C19 C 0.3089(6) 0.6520(6) 0.8040(5) 0.0590(19) Uani 1 1 d . . . . .
H19A H 0.262641 0.603386 0.845836 0.088 Uiso 1 1 calc R U . . .
H19B H 0.268137 0.652681 0.735715 0.088 Uiso 1 1 calc R U . . .
H19C H 0.302703 0.719207 0.833927 0.088 Uiso 1 1 calc R U . . .
C20 C 0.4879(7) 0.7005(6) 0.6274(5) 0.0540(18) Uani 1 1 d . . . . .
C21 C 0.5210(10) 0.8514(7) 0.5245(6) 0.095(3) Uani 1 1 d . . . . .
H21A H 0.540938 0.814750 0.462562 0.143 Uiso 1 1 calc R U . . .
H21B H 0.572452 0.913857 0.527788 0.143 Uiso 1 1 calc R U . . .
H21C H 0.426474 0.867495 0.524037 0.143 Uiso 1 1 calc R U . . .
N1 N 0.7246(5) 0.5673(5) 0.8183(4) 0.0537(15) Uani 1 1 d . . . . .
N2 N 0.5044(5) 0.5712(4) 0.8826(4) 0.0474(14) Uani 1 1 d D . . . .
H2N H 0.444(5) 0.562(5) 0.932(3) 0.057 Uiso 1 1 d D U . . .
O1 O 0.6746(5) 0.4925(4) 0.9722(4) 0.0655(15) Uani 1 1 d . . . . .
O2 O 0.3984(6) 0.6732(5) 0.5700(4) 0.093(2) Uani 1 1 d . . . . .
O3 O 0.5561(5) 0.7874(4) 0.6147(4) 0.0660(15) Uani 1 1 d . . . . .

loop_
_atom_site_aniso_label
_atom_site_aniso_U_11
_atom_site_aniso_U_22
_atom_site_aniso_U_33
_atom_site_aniso_U_23
_atom_site_aniso_U_13
_atom_site_aniso_U_12
C1 0.045(4) 0.059(5) 0.051(4) 0.004(3) 0.011(3) 0.003(3)
C2 0.050(4) 0.047(4) 0.044(4) -0.003(3) 0.010(3) -0.002(3)
C3 0.049(4) 0.049(4) 0.047(4) 0.005(3) 0.006(3) -0.001(3)
C4 0.052(4) 0.059(4) 0.038(4) -0.001(3) 0.010(3) 0.000(3)
C5 0.046(4) 0.055(4) 0.042(4) 0.011(3) 0.008(3) 0.002(3)
C6 0.046(4) 0.066(5) 0.048(4) 0.011(4) 0.009(3) 0.003(4)
C7 0.055(4) 0.053(4) 0.047(4) 0.007(3) 0.006(3) 0.007(3)
C8 0.065(5) 0.064(5) 0.042(4) 0.000(3) 0.004(3) -0.001(4)
C9 0.071(5) 0.076(6) 0.050(4) 0.001(4) 0.007(4) 0.007(5)
C10 0.071(5) 0.076(6) 0.050(4) 0.019(4) 0.023(4) 0.014(4)
C11 0.062(5) 0.071(5) 0.052(4) 0.015(4) 0.013(4) 0.004(4)
C12 0.052(4) 0.057(4) 0.043(4) 0.015(3) 0.006(3) 0.007(4)
C13 0.045(4) 0.051(4) 0.045(4) 0.013(3) 0.001(3) -0.001(3)
C14 0.060(4) 0.046(4) 0.062(5) 0.012(3) 0.004(4) -0.002(3)
C15 0.072(5) 0.053(5) 0.075(5) 0.001(4) -0.011(4) -0.007(4)
C16 0.073(5) 0.065(5) 0.061(5) -0.001(4) -0.001(4) 0.003(4)
C17 0.064(5) 0.062(5) 0.057(5) -0.002(4) 0.011(4) 0.003(4)
C18 0.055(4) 0.051(4) 0.048(4) 0.006(3) 0.000(3) 0.005(3)
C19 0.045(4) 0.075(5) 0.058(4) 0.005(4) 0.009(3) 0.008(4)
C20 0.056(4) 0.061(5) 0.045(4) 0.005(3) 0.003(3) -0.005(4)
C21 0.118(8) 0.096(7) 0.071(6) 0.038(5) -0.005(5) -0.010(6)
N1 0.051(3) 0.065(4) 0.045(3) 0.006(3) 0.011(3) 0.000(3)
N2 0.048(3) 0.051(3) 0.044(3) 0.004(3) 0.011(2) 0.006(3)
O1 0.064(3) 0.082(4) 0.051(3) 0.023(3) 0.010(2) 0.014(3)
O2 0.080(4) 0.126(6) 0.072(4) 0.028(4) -0.025(3) -0.036(4)
O3 0.085(4) 0.056(3) 0.057(3) 0.014(3) 0.001(3) -0.001(3)

loop_
_atom_type_symbol
_atom_type_description
_atom_type_scat_dispersion_real
_atom_type_scat_dispersion_imag
_atom_type_scat_source
C C 0.0033 0.0016 'International Tables Vol C Tables 4.2.6.8 and 6.1.1.4'
H H 0.0000 0.0000 'International Tables Vol C Tables 4.2.6.8 and 6.1.1.4'
N N 0.0061 0.0033 'International Tables Vol C Tables 4.2.6.8 and 6.1.1.4'
O O 0.0106 0.0060 'International Tables Vol C Tables 4.2.6.8 and 6.1.1.4'

loop_
_geom_angle_atom_site_label_1
_geom_angle_atom_site_label_2
_geom_angle_atom_site_label_3
_geom_angle
_geom_angle_site_symmetry_1
_geom_angle_site_symmetry_3
_geom_angle_publ_flag
O1 C1 N1 122.3(6) . . ?
O1 C1 N2 119.5(6) . . ?
N1 C1 N2 118.2(6) . . ?
N2 C2 C3 117.6(6) . . ?
N2 C2 C19 115.1(5) . . ?
C3 C2 C19 127.3(6) . . ?
C2 C3 C4 117.6(6) . . ?
C2 C3 C20 119.4(6) . . ?
C4 C3 C20 122.8(6) . . ?
N1 C4 C3 123.6(6) . . ?
N1 C4 C5 117.0(6) . . ?
C3 C4 C5 119.4(6) . . ?
C6 C5 C18 120.6(6) . . ?
C6 C5 C4 119.3(6) . . ?
C18 C5 C4 120.0(6) . . ?
C5 C6 C7 121.2(7) . . ?
C5 C6 H6 119.4 . . ?
C7 C6 H6 119.4 . . ?
C8 C7 C12 119.7(6) . . ?
C8 C7 C6 120.3(7) . . ?
C12 C7 C6 119.9(6) . . ?
C9 C8 C7 120.9(7) . . ?
C9 C8 H8 119.6 . . ?
C7 C8 H8 119.6 . . ?
C8 C9 C10 120.0(7) . . ?
C8 C9 H9 120.0 . . ?
C10 C9 H9 120.0 . . ?
C11 C10 C9 120.5(7) . . ?
C11 C10 H10 119.8 . . ?
C9 C10 H10 119.8 . . ?
C10 C11 C12 120.4(7) . . ?
C10 C11 H11 119.8 . . ?
C12 C11 H11 119.8 . . ?
C7 C12 C11 118.5(7) . . ?
C7 C12 C13 119.5(6) . . ?
C11 C12 C13 122.0(7) . . ?
C14 C13 C18 117.8(7) . . ?
C14 C13 C12 122.4(6) . . ?
C18 C13 C12 119.7(6) . . ?
C15 C14 C13 121.6(7) . . ?
C15 C14 H14 119.2 . . ?
C13 C14 H14 119.2 . . ?
C14 C15 C16 120.5(8) . . ?
C14 C15 H15 119.7 . . ?
C16 C15 H15 119.7 . . ?
C17 C16 C15 118.8(7) . . ?
C17 C16 H16 120.6 . . ?
C15 C16 H16 120.6 . . ?
C16 C17 C18 122.1(7) . . ?
C16 C17 H17 119.0 . . ?
C18 C17 H17 119.0 . . ?
C17 C18 C13 119.1(7) . . ?
C17 C18 C5 122.0(6) . . ?
C13 C18 C5 118.8(6) . . ?
C2 C19 H19A 109.5 . . ?
C2 C19 H19B 109.5 . . ?
H19A C19 H19B 109.5 . . ?
C2 C19 H19C 109.5 . . ?
H19A C19 H19C 109.5 . . ?
H19B C19 H19C 109.5 . . ?
O2 C20 O3 123.1(7) . . ?
O2 C20 C3 125.7(7) . . ?
O3 C20 C3 111.1(6) . . ?
O3 C21 H21A 109.5 . . ?
O3 C21 H21B 109.5 . . ?
H21A C21 H21B 109.5 . . ?
O3 C21 H21C 109.5 . . ?
H21A C21 H21C 109.5 . . ?
H21B C21 H21C 109.5 . . ?
C4 N1 C1 118.9(6) . . ?
C2 N2 C1 123.9(5) . . ?
C2 N2 H2N 114(4) . . ?
C1 N2 H2N 123(4) . . ?
C20 O3 C21 118.2(6) . . ?

loop_
_geom_bond_atom_site_label_1
_geom_bond_atom_site_label_2
_geom_bond_distance
_geom_bond_site_symmetry_2
_geom_bond_publ_flag
C1 O1 1.237(8) . ?
C1 N1 1.376(8) . ?
C1 N2 1.379(8) . ?
C2 N2 1.359(8) . ?
C2 C3 1.378(8) . ?
C2 C19 1.486(8) . ?
C3 C4 1.420(9) . ?
C3 C20 1.490(9) . ?
C4 N1 1.314(8) . ?
C4 C5 1.483(8) . ?
C5 C6 1.356(9) . ?
C5 C18 1.454(9) . ?
C6 C7 1.432(8) . ?
C6 H6 0.9300 . ?
C7 C8 1.401(9) . ?
C7 C12 1.403(9) . ?
C8 C9 1.368(9) . ?
C8 H8 0.9300 . ?
C9 C10 1.386(10) . ?
C9 H9 0.9300 . ?
C10 C11 1.382(10) . ?
C10 H10 0.9300 . ?
C11 C12 1.411(9) . ?
C11 H11 0.9300 . ?
C12 C13 1.446(9) . ?
C13 C14 1.409(9) . ?
C13 C18 1.417(9) . ?
C14 C15 1.367(10) . ?
C14 H14 0.9300 . ?
C15 C16 1.399(10) . ?
C15 H15 0.9300 . ?
C16 C17 1.371(10) . ?
C16 H16 0.9300 . ?
C17 C18 1.397(9) . ?
C17 H17 0.9300 . ?
C19 H19A 0.9600 . ?
C19 H19B 0.9600 . ?
C19 H19C 0.9600 . ?
C20 O2 1.192(8) . ?
C20 O3 1.331(8) . ?
C21 O3 1.468(8) . ?
C21 H21A 0.9600 . ?
C21 H21B 0.9600 . ?
C21 H21C 0.9600 . ?
N2 H2N 0.902(10) . ?
